data_7005145
loop_
_publ_author_name
'Bernhardt, Paul V.'
'Bramley, Richard'
'Geue, Rodney J.'
'Ralph, Stephen F.'
'Sargeson, Alan M.'

_publ_section_title
;
 An expanded cavity hexaamine cage for copper(II).
;
_journal_issue 12
_journal_name_full 'Dalton transactions (Cambridge, England : 2003)'
_journal_page_first 1244
_journal_page_last 1249
_journal_paper_doi 10.1039/b617153b
_journal_year 2007
_chemical_compound_source 'synthesis as described'
_chemical_formula_moiety 'C22 H24 Cl2 Cu1 N6 O4'
_chemical_formula_sum 'C22 H50 Cl2 Cu N6 O9'
_chemical_formula_weight 677.12
_chemical_name_systematic
;
?
;
_space_group_IT_number 14
_symmetry_cell_setting monoclinic
_symmetry_Int_Tables_number 14
_symmetry_space_group_name_Hall '-P 2yn'
_symmetry_space_group_name_H-M 'P 1 21/n 1'
_atom_sites_solution_hydrogens geom
_atom_sites_solution_primary direct
_atom_sites_solution_secondary difmap
_audit_conform_dict_location ftp://ftp.iucr.org/pub/cif_core.dic
_audit_conform_dict_name cif_core.dic
_audit_conform_dict_version 2.3
_audit_creation_date 2007-01-17T17:09:50-00:00
_audit_creation_method 'WinGX routine CIF_UPDATE'
_cell_angle_alpha 90
_cell_angle_beta 99.828(2)
_cell_angle_gamma 90
_cell_formula_units_Z 4
_cell_length_a 10.1288(2)
_cell_length_b 17.4431(3)
_cell_length_c 17.6656(3)
_cell_measurement_reflns_used 9449
_cell_measurement_temperature 100(2)
_cell_measurement_theta_max 32.419
_cell_measurement_theta_min 2.607
_cell_measurement_wavelength 0.71073
_cell_volume 3075.31(10)
_computing_cell_refinement
;
CrysAlis RED, Oxford Diffraction Ltd.,
Version 1.171.31.7 (release 18-10-2006 CrysAlis171 .NET)
(compiled Oct 18 2006,16:28:17)
;
_computing_data_collection
;
CrysAlis CCD, Oxford Diffraction Ltd.,
Version 1.171.31.7 (release 18-10-2006 CrysAlis171 .NET)
(compiled Oct 18 2006,16:28:17)
;
_computing_data_reduction
;
CrysAlis RED, Oxford Diffraction Ltd.,
Version 1.171.31.7 (release 18-10-2006 CrysAlis171 .NET)
(compiled Oct 18 2006,16:28:17)
;
_computing_molecular_graphics 'Ortep-3 for Windows (Farrugia, 1997)'
_computing_publication_material 'WinGX publication routines (Farrugia, 1999)'
_computing_structure_refinement 'SHELXL-97 (Sheldrick, 1997)'
_computing_structure_solution 'SHELXS-86 (Sheldrick, 1986)'
_diffrn_ambient_temperature 100(2)
_diffrn_detector_area_resol_mean 16.0009
_diffrn_measured_fraction_theta_full 0.999
_diffrn_measured_fraction_theta_max 0.999
_diffrn_orient_matrix_UB_11 -0.0198782457
_diffrn_orient_matrix_UB_12 0.0380583403
_diffrn_orient_matrix_UB_13 0.006787319
_diffrn_orient_matrix_UB_21 -0.0681004724
_diffrn_orient_matrix_UB_22 -0.0115362462
_diffrn_orient_matrix_UB_23 -0.0071652
_diffrn_orient_matrix_UB_31 0.0035613545
_diffrn_orient_matrix_UB_32 -0.0086116831
_diffrn_orient_matrix_UB_33 0.0395660031
_diffrn_radiation_monochromator graphite
_diffrn_radiation_probe x-ray
_diffrn_radiation_type MoK\a
_diffrn_radiation_wavelength 0.71073
_diffrn_reflns_av_R_equivalents 0.0327
_diffrn_reflns_av_unetI/netI 0.0371
_diffrn_reflns_limit_h_max 12
_diffrn_reflns_limit_h_min -12
_diffrn_reflns_limit_k_max 20
_diffrn_reflns_limit_k_min -19
_diffrn_reflns_limit_l_max 20
_diffrn_reflns_limit_l_min -21
_diffrn_reflns_number 25895
_diffrn_reflns_theta_full 25
_diffrn_reflns_theta_max 25
_diffrn_reflns_theta_min 2.61
_exptl_absorpt_coefficient_mu 0.94
_exptl_absorpt_correction_T_max 1
_exptl_absorpt_correction_T_min 0.90817
_exptl_absorpt_correction_type multi-scan
_exptl_absorpt_process_details
;
CrysAlis RED, Oxford Diffraction Ltd.,
Version 1.171.31.7 (release 18-10-2006 CrysAlis171 .NET)
(compiled Oct 18 2006,16:28:17)
Empirical absorption correction using spherical harmonics,
implemented in SCALE3 ABSPACK scaling algorithm.
;
_exptl_crystal_colour blue
_exptl_crystal_density_diffrn 1.462
_exptl_crystal_density_method 'not measured'
_exptl_crystal_description prism
_exptl_crystal_F_000 1436
_exptl_crystal_size_max 0.2
_exptl_crystal_size_mid 0.2
_exptl_crystal_size_min 0.1
_refine_diff_density_max 1.009
_refine_diff_density_min -0.711
_refine_diff_density_rms 0.088
_refine_ls_extinction_method none
_refine_ls_goodness_of_fit_ref 1.304
_refine_ls_hydrogen_treatment constr
_refine_ls_matrix_type full
_refine_ls_number_parameters 476
_refine_ls_number_reflns 5404
_refine_ls_number_restraints 117
_refine_ls_restrained_S_all 1.318
_refine_ls_R_factor_all 0.08
_refine_ls_R_factor_gt 0.0602
_refine_ls_shift/su_max 0.001
_refine_ls_shift/su_mean 0
_refine_ls_structure_factor_coef Fsqd
_refine_ls_weighting_details 'calc w=1/[\s^2^(Fo^2^)+(0.1003P)^2^+0.0000P] where P=(Fo^2^+2Fc^2^)/3'
_refine_ls_weighting_scheme calc
_refine_ls_wR_factor_gt 0.1759
_refine_ls_wR_factor_ref 0.189
_reflns_number_gt 3851
_reflns_number_total 5404
_reflns_threshold_expression >2sigma(I)
_cod_data_source_file b617153b.txt
_cod_data_source_block cu_cage
_cod_original_sg_symbol_H-M 'P 21/n'
_cod_database_code 7005145

loop_
_symmetry_equiv_pos_as_xyz
'x, y, z'
'-x+1/2, y+1/2, -z+1/2'
'-x, -y, -z'
'x-1/2, -y-1/2, z-1/2'

loop_
_atom_site_label
_atom_site_type_symbol
_atom_site_fract_x
_atom_site_fract_y
_atom_site_fract_z
_atom_site_U_iso_or_equiv
_atom_site_adp_type
_atom_site_occupancy
_atom_site_symmetry_multiplicity
_atom_site_calc_flag
_atom_site_refinement_flags
_atom_site_disorder_assembly
_atom_site_disorder_group
C1 C 0.8055(5) 0.1777(3) 0.0683(3) 0.0544(14) Uani 1 1 d . A .
H1A H 0.7557 0.1711 0.0174 0.082 Uiso 1 1 d R . .
H1B H 0.8729 0.1385 0.0785 0.082 Uiso 1 1 d R . .
H1C H 0.8475 0.2272 0.0724 0.082 Uiso 1 1 d R . .
C2 C 0.7082(4) 0.1710(2) 0.1270(2) 0.0366(11) Uani 1 1 d D . .
C3 C 0.6512(5) 0.0890(3) 0.1203(3) 0.0425(15) Uani 0.836(5) 1 d PD A 1
H3A H 0.6341 0.0755 0.0662 0.051 Uiso 0.836(5) 1 d PR A 1
H3B H 0.7179 0.0535 0.1461 0.051 Uiso 0.836(5) 1 d PR A 1
C4 C 0.6012(5) 0.2320(3) 0.1050(3) 0.0433(15) Uani 0.836(5) 1 d PD A 1
H4A H 0.5412 0.2157 0.059 0.052 Uiso 0.836(5) 1 d PR A 1
H4B H 0.6449 0.2787 0.0925 0.052 Uiso 0.836(5) 1 d PR A 1
C5 C 0.7933(4) 0.1840(4) 0.2053(2) 0.0393(14) Uani 0.836(5) 1 d PD A 1
H5A H 0.8264 0.2363 0.2094 0.047 Uiso 0.836(5) 1 d PR A 1
H5B H 0.8704 0.1504 0.2088 0.047 Uiso 0.836(5) 1 d PR A 1
C6 C 0.4102(4) 0.0674(5) 0.0859(3) 0.051(2) Uani 0.836(5) 1 d PD A 1
H6A H 0.4273 0.0203 0.06 0.061 Uiso 0.836(5) 1 d PR A 1
H6B H 0.4075 0.1088 0.0489 0.061 Uiso 0.836(5) 1 d PR A 1
C7 C 0.5636(5) 0.3271(3) 0.1981(3) 0.0416(14) Uani 0.836(5) 1 d PD A 1
H7A H 0.5531 0.3629 0.1555 0.05 Uiso 0.836(5) 1 d PR A 1
H7B H 0.6581 0.3255 0.2201 0.05 Uiso 0.836(5) 1 d PR A 1
C8 C 0.8005(5) 0.1035(4) 0.3177(3) 0.0448(17) Uani 0.836(5) 1 d PD A 1
H8A H 0.8204 0.0619 0.285 0.054 Uiso 0.836(5) 1 d PR A 1
H8B H 0.8853 0.1248 0.3427 0.054 Uiso 0.836(5) 1 d PR A 1
C9 C 0.2764(4) 0.0565(4) 0.1126(3) 0.0426(15) Uani 0.836(5) 1 d PD A 1
H9A H 0.285 0.0194 0.1548 0.051 Uiso 0.836(5) 1 d PR A 1
C10 C 0.4806(6) 0.3571(3) 0.2560(3) 0.0409(15) Uani 0.836(5) 1 d PD A 1
H10A H 0.385 0.3484 0.2374 0.049 Uiso 0.836(5) 1 d PR A 1
C11 C 0.7293(4) 0.0758(3) 0.3818(3) 0.0383(14) Uani 0.836(5) 1 d PD A 1
H11A H 0.7034 0.119 0.4116 0.046 Uiso 0.836(5) 1 d PR A 1
C12 C 0.2174(7) 0.1311(4) 0.1354(3) 0.0586(19) Uani 0.836(5) 1 d PD A 1
H12A H 0.1254 0.1194 0.1398 0.07 Uiso 0.836(5) 1 d PR A 1
H12B H 0.2149 0.1702 0.0961 0.07 Uiso 0.836(5) 1 d PR A 1
C13 C 0.5234(7) 0.3207(3) 0.3344(3) 0.0387(16) Uani 0.836(5) 1 d PD A 1
H13A H 0.62 0.3242 0.3487 0.046 Uiso 0.836(5) 1 d PR A 1
H13B H 0.4841 0.3498 0.3718 0.046 Uiso 0.836(5) 1 d PR A 1
C14 C 0.6060(4) 0.0275(3) 0.3516(4) 0.0379(15) Uani 0.836(5) 1 d PD A 1
H14A H 0.626 -0.0097 0.3143 0.045 Uiso 0.836(5) 1 d PR A 1
H14B H 0.5849 -0.001 0.3952 0.045 Uiso 0.836(5) 1 d PR A 1
C15 C 0.1760(5) 0.0258(4) 0.0437(3) 0.078(2) Uani 1 1 d D . .
H15A H 0.2127 -0.0207 0.0269 0.117 Uiso 1 1 d R A .
H15B H 0.161 0.0617 0.0019 0.117 Uiso 1 1 d R . .
H15C H 0.0926 0.0148 0.0603 0.117 Uiso 1 1 d R . .
C16 C 0.5073(5) 0.4438(3) 0.2690(4) 0.0683(17) Uani 1 1 d D . .
H16A H 0.4844 0.4688 0.2201 0.102 Uiso 1 1 d R A .
H16B H 0.5995 0.4538 0.2899 0.102 Uiso 1 1 d R . .
H16C H 0.4514 0.4631 0.3034 0.102 Uiso 1 1 d R . .
C17 C 0.8296(5) 0.0256(4) 0.4351(3) 0.0689(18) Uani 1 1 d D . .
H17A H 0.7864 0.0048 0.4749 0.103 Uiso 1 1 d R A .
H17B H 0.9035 0.0572 0.4577 0.103 Uiso 1 1 d R . .
H17C H 0.8618 -0.0155 0.4071 0.103 Uiso 1 1 d R . .
C18 C 0.4052(5) 0.0922(3) 0.3786(3) 0.0312(13) Uani 0.836(5) 1 d PD A 1
H18A H 0.4651 0.1106 0.4237 0.037 Uiso 0.836(5) 1 d PR A 1
H18B H 0.3641 0.0453 0.393 0.037 Uiso 0.836(5) 1 d PR A 1
C19 C 0.2160(4) 0.1307(3) 0.2739(2) 0.0382(14) Uani 0.836(5) 1 d PD A 1
H19A H 0.2049 0.0756 0.2681 0.046 Uiso 0.836(5) 1 d PR A 1
H19B H 0.1275 0.1534 0.268 0.046 Uiso 0.836(5) 1 d PR A 1
C20 C 0.3443(4) 0.2318(2) 0.3564(3) 0.0301(12) Uani 0.836(5) 1 d PD A 1
H20A H 0.2831 0.263 0.3215 0.036 Uiso 0.836(5) 1 d PR A 1
H20B H 0.3454 0.2518 0.4078 0.036 Uiso 0.836(5) 1 d PR A 1
C21 C 0.2923(4) 0.1500(2) 0.3548(2) 0.0334(10) Uani 1 1 d D . .
C22 C 0.1943(5) 0.1436(3) 0.4120(3) 0.0492(13) Uani 1 1 d . A .
H22A H 0.1595 0.0923 0.4108 0.074 Uiso 1 1 d R . .
H22B H 0.1217 0.179 0.3981 0.074 Uiso 1 1 d R . .
H22C H 0.2403 0.1551 0.4629 0.074 Uiso 1 1 d R . .
C3' C 0.590(2) 0.1207(14) 0.0933(5) 0.034(7) Uiso 0.164(5) 1 d PD A 2
H3C H 0.5234 0.153 0.0624 0.041 Uiso 0.164(5) 1 d PR A 2
H3D H 0.62 0.0834 0.0593 0.041 Uiso 0.164(5) 1 d PR A 2
C4' C 0.6587(15) 0.2500(5) 0.1476(19) 0.043(8) Uiso 0.164(5) 1 d PD A 2
H4C H 0.7209 0.2713 0.1903 0.052 Uiso 0.164(5) 1 d PR A 2
H4D H 0.6579 0.2836 0.1038 0.052 Uiso 0.164(5) 1 d PR A 2
C5' C 0.780(2) 0.1395(15) 0.2036(4) 0.033(7) Uiso 0.164(5) 1 d PD A 2
H5C H 0.7803 0.0839 0.2021 0.04 Uiso 0.164(5) 1 d PR A 2
H5D H 0.8725 0.1565 0.2104 0.04 Uiso 0.164(5) 1 d PR A 2
C6' C 0.3994(16) 0.0441(14) 0.1068(15) 0.025(8) Uiso 0.164(5) 1 d PD A 2
H6C H 0.3813 -0.0027 0.1329 0.03 Uiso 0.164(5) 1 d PR A 2
H6D H 0.4223 0.0285 0.0579 0.03 Uiso 0.164(5) 1 d PR A 2
C7' C 0.484(3) 0.3242(10) 0.2010(13) 0.039(7) Uiso 0.164(5) 1 d PD A 2
H7C H 0.3874 0.325 0.1951 0.047 Uiso 0.164(5) 1 d PR A 2
H7D H 0.5091 0.3648 0.1685 0.047 Uiso 0.164(5) 1 d PR A 2
C8' C 0.781(3) 0.1208(12) 0.3419(9) 0.020(7) Uiso 0.164(5) 1 d PD A 2
H8C H 0.7652 0.1513 0.3853 0.024 Uiso 0.164(5) 1 d PR A 2
H8D H 0.8776 0.1189 0.3449 0.024 Uiso 0.164(5) 1 d PR A 2
C9' C 0.2673(17) 0.0875(11) 0.0885(12) 0.048(11) Uiso 0.164(5) 1 d PD A 2
H9B H 0.2728 0.1351 0.0597 0.058 Uiso 0.164(5) 1 calc PR A 2
C10' C 0.537(3) 0.3573(5) 0.2802(10) 0.029(8) Uiso 0.164(5) 1 d PD A 2
H10B H 0.6342 0.3529 0.2836 0.035 Uiso 0.164(5) 1 d PR A 2
C11' C 0.7342(19) 0.0405(14) 0.3584(9) 0.054(10) Uiso 0.164(5) 1 d PD A 2
H11B H 0.7476 0.0039 0.3183 0.065 Uiso 0.164(5) 1 d PR A 2
C12' C 0.215(3) 0.0984(13) 0.1637(13) 0.033(7) Uiso 0.164(5) 1 d PD A 2
H12C H 0.121 0.1118 0.1518 0.039 Uiso 0.164(5) 1 d PR A 2
H12D H 0.2219 0.0504 0.1918 0.039 Uiso 0.164(5) 1 d PR A 2
C13' C 0.478(3) 0.3241(4) 0.3467(14) 0.022(8) Uiso 0.164(5) 1 d PD A 2
H13C H 0.5439 0.3353 0.3917 0.027 Uiso 0.164(5) 1 d PR A 2
H13D H 0.3916 0.3442 0.3545 0.027 Uiso 0.164(5) 1 d PR A 2
C14' C 0.5942(19) 0.043(2) 0.3789(12) 0.039(10) Uiso 0.164(5) 1 d PD A 2
H14C H 0.5699 -0.0093 0.387 0.047 Uiso 0.164(5) 1 d PR A 2
H14D H 0.5953 0.0702 0.4271 0.047 Uiso 0.164(5) 1 d PR A 2
C18' C 0.362(2) 0.0724(6) 0.354(2) 0.057(12) Uiso 0.164(5) 1 d PD A 2
H18C H 0.394 0.0612 0.4081 0.068 Uiso 0.164(5) 1 d PR A 2
H18D H 0.299 0.0323 0.3342 0.068 Uiso 0.164(5) 1 d PR A 2
C19' C 0.2179(19) 0.1808(16) 0.2788(4) 0.036(7) Uiso 0.164(5) 1 d PD A 2
H19C H 0.1293 0.158 0.2702 0.044 Uiso 0.164(5) 1 d PR A 2
H19D H 0.2071 0.2359 0.2821 0.044 Uiso 0.164(5) 1 d PR A 2
C20' C 0.388(3) 0.2128(15) 0.3903(9) 0.047(9) Uiso 0.164(5) 1 d PD A 2
H20C H 0.3382 0.256 0.4056 0.056 Uiso 0.164(5) 1 d PR A 2
H20D H 0.4423 0.1918 0.4362 0.056 Uiso 0.164(5) 1 d PR A 2
N1 N 0.5216(3) 0.25043(19) 0.16720(18) 0.0343(8) Uani 1 1 d D . .
H1 H 0.4368 0.2569 0.141 0.041 Uiso 1 1 d R A .
N2 N 0.7254(3) 0.1657(2) 0.27195(18) 0.0361(9) Uani 1 1 d D . .
H2 H 0.741 0.209 0.3009 0.043 Uiso 1 1 d R A .
N3 N 0.5233(3) 0.0793(2) 0.15041(19) 0.0400(9) Uani 1 1 d D . .
H3 H 0.535 0.0333 0.1749 0.048 Uiso 1 1 d R A .
N4 N 0.4823(3) 0.23929(19) 0.3391(2) 0.0373(9) Uani 1 1 d D . .
H4 H 0.5382 0.2202 0.3806 0.045 Uiso 1 1 d R A .
N5 N 0.4845(3) 0.07178(19) 0.31838(18) 0.0318(8) Uani 1 1 d D . .
H5 H 0.4341 0.0366 0.2882 0.038 Uiso 1 1 d R A .
N6 N 0.2832(4) 0.1613(2) 0.21175(18) 0.0422(10) Uani 1 1 d D . .
H6 H 0.2613 0.2119 0.2083 0.051 Uiso 1 1 d R A .
Cu1 Cu 0.50612(4) 0.16061(3) 0.24333(3) 0.0286(2) Uani 1 1 d . A .
Cl1 Cl 0.15290(17) 0.32681(10) 0.06839(8) 0.0562(6) Uani 0.846(5) 1 d PD B 1
O1 O 0.1155(4) 0.40348(17) 0.0583(2) 0.0586(13) Uani 0.846(5) 1 d PD B 1
O2 O 0.0772(4) 0.2817(2) 0.01012(18) 0.0578(13) Uani 0.846(5) 1 d PD B 1
O3 O 0.2893(3) 0.3184(3) 0.0634(3) 0.0871(18) Uani 0.846(5) 1 d PD B 1
O4 O 0.1319(6) 0.3000(3) 0.1402(2) 0.099(3) Uani 0.846(5) 1 d PD B 1
Cl1' Cl 0.1474(16) 0.3613(10) 0.1216(10) 0.143(8) Uiso 0.154(5) 1 d PD B 2
O1' O 0.176(3) 0.4225(11) 0.1732(16) 0.128(14) Uiso 0.154(5) 1 d PD B 2
O2' O 0.254(3) 0.351(2) 0.081(2) 0.25(4) Uiso 0.154(5) 1 d PD B 2
O3' O 0.129(2) 0.2943(10) 0.1623(12) 0.021(5) Uiso 0.154(5) 1 d PD B 2
O4' O 0.030(3) 0.3772(17) 0.0699(16) 0.153(19) Uiso 0.154(5) 1 d PD B 2
Cl2 Cl 0.93364(13) 0.35025(8) 0.36469(7) 0.0569(4) Uani 1 1 d D . .
O5 O 0.8477(10) 0.4003(6) 0.3192(6) 0.062(5) Uiso 0.283(6) 1 d PD C 1
O6 O 0.8617(11) 0.2942(5) 0.3973(7) 0.047(4) Uiso 0.283(6) 1 d PD C 1
O7 O 1.0188(12) 0.3898(7) 0.4219(5) 0.080(5) Uiso 0.283(6) 1 d PD C 1
O8 O 1.0143(12) 0.3121(6) 0.3174(6) 0.062(4) Uiso 0.283(6) 1 d PD C 1
O5' O 0.8885(10) 0.2750(3) 0.3567(6) 0.052(4) Uiso 0.283(6) 1 d PD C 2
O6' O 0.8839(12) 0.3875(6) 0.4238(5) 0.079(5) Uiso 0.283(6) 1 d PD C 2
O7' O 1.0737(4) 0.3527(7) 0.3782(7) 0.071(7) Uiso 0.283(6) 1 d PD C 2
O8' O 0.8862(10) 0.3902(6) 0.2951(4) 0.050(4) Uiso 0.283(6) 1 d PD C 2
O5" O 0.8575(11) 0.4173(5) 0.3707(8) 0.040(4) Uiso 0.217(6) 1 d PD C 3
O6" O 0.9042(17) 0.3227(10) 0.2894(5) 0.100(9) Uiso 0.217(6) 1 d PD C 3
O7" O 1.0696(5) 0.3672(9) 0.3848(11) 0.109(17) Uiso 0.217(6) 1 d PD C 3
O8" O 0.8970(19) 0.2947(8) 0.4152(10) 0.117(12) Uiso 0.217(6) 1 d PD C 3
O5# O 1.0592(8) 0.3627(8) 0.4091(8) 0.028(4) Uiso 0.217(6) 1 d PD C 4
O6# O 0.8808(15) 0.4180(6) 0.3307(10) 0.075(7) Uiso 0.217(6) 1 d PD C 4
O7# O 0.9400(19) 0.2941(9) 0.3091(8) 0.094(8) Uiso 0.217(6) 1 d PD C 4
O8# O 0.8473(13) 0.3225(12) 0.4144(8) 0.085(8) Uiso 0.217(6) 1 d PD C 4
O9 O 0.1493(4) 0.4279(2) 0.2477(3) 0.0813(13) Uani 1 1 d . . .

loop_
_atom_site_aniso_label
_atom_site_aniso_U_11
_atom_site_aniso_U_22
_atom_site_aniso_U_33
_atom_site_aniso_U_23
_atom_site_aniso_U_13
_atom_site_aniso_U_12
C1 0.038(3) 0.079(4) 0.048(3) 0.012(3) 0.014(2) -0.004(3)
C2 0.030(2) 0.049(3) 0.032(2) 0.004(2) 0.0068(19) -0.0033(19)
C3 0.034(3) 0.051(4) 0.042(3) -0.005(3) 0.006(3) -0.002(3)
C4 0.042(3) 0.051(4) 0.040(3) 0.015(3) 0.014(3) -0.001(3)
C5 0.026(3) 0.046(4) 0.046(3) -0.002(3) 0.007(2) 0.000(2)
C6 0.046(4) 0.067(5) 0.036(4) 0.016(3) -0.007(3) -0.015(3)
C7 0.031(3) 0.042(4) 0.053(4) 0.012(3) 0.010(3) -0.007(2)
C8 0.039(4) 0.049(4) 0.046(4) 0.006(3) 0.009(3) 0.020(3)
C9 0.033(3) 0.061(4) 0.029(3) -0.005(3) -0.007(2) -0.010(3)
C10 0.036(4) 0.023(3) 0.066(4) 0.008(3) 0.015(4) 0.005(2)
C11 0.032(3) 0.046(4) 0.036(3) 0.002(3) 0.003(2) 0.015(2)
C12 0.074(5) 0.038(4) 0.051(4) -0.009(3) -0.025(4) 0.013(3)
C13 0.034(4) 0.034(4) 0.051(4) -0.006(3) 0.015(3) -0.009(2)
C14 0.046(4) 0.027(3) 0.039(3) 0.001(3) 0.005(3) 0.010(2)
C15 0.042(3) 0.122(6) 0.067(4) -0.048(4) 0.000(3) -0.023(3)
C16 0.069(4) 0.025(3) 0.120(5) 0.002(3) 0.043(4) -0.003(2)
C17 0.046(3) 0.097(5) 0.064(4) 0.046(3) 0.011(3) 0.021(3)
C18 0.041(3) 0.024(3) 0.030(3) -0.001(2) 0.010(3) 0.000(2)
C19 0.027(3) 0.033(4) 0.052(4) -0.001(3) 0.001(2) 0.001(2)
C20 0.028(3) 0.033(3) 0.029(3) 0.001(2) 0.006(2) 0.004(2)
C21 0.025(2) 0.031(3) 0.047(3) 0.0017(19) 0.013(2) 0.0022(17)
C22 0.041(3) 0.044(3) 0.069(3) 0.006(2) 0.030(3) 0.001(2)
N1 0.0255(18) 0.033(2) 0.043(2) 0.0053(16) 0.0017(16) 0.0009(15)
N2 0.040(2) 0.036(2) 0.032(2) 0.0030(15) 0.0058(17) 0.0115(16)
N3 0.032(2) 0.043(2) 0.043(2) 0.0071(17) -0.0002(17) -0.0091(16)
N4 0.0256(18) 0.037(2) 0.049(2) 0.0052(17) 0.0074(17) 0.0024(15)
N5 0.0287(18) 0.028(2) 0.039(2) 0.0025(15) 0.0070(16) 0.0030(14)
N6 0.057(3) 0.031(2) 0.034(2) -0.0014(16) -0.0043(18) 0.0067(17)
Cu1 0.0233(3) 0.0259(3) 0.0348(4) 0.0031(2) 0.0000(2) 0.00026(19)
Cl1 0.0672(12) 0.0592(12) 0.0364(9) 0.0103(7) -0.0072(7) 0.0162(8)
O1 0.090(3) 0.036(3) 0.045(2) 0.0011(19) -0.001(2) 0.009(2)
O2 0.082(3) 0.047(3) 0.038(2) 0.0017(19) -0.007(2) 0.002(2)
O3 0.057(3) 0.108(5) 0.089(4) 0.034(3) -0.008(3) 0.001(3)
O4 0.163(6) 0.105(6) 0.030(3) 0.017(3) 0.019(4) 0.014(4)
Cl2 0.0623(9) 0.0542(9) 0.0467(8) -0.0056(6) -0.0120(6) -0.0015(6)
O9 0.085(3) 0.053(3) 0.102(3) -0.012(2) 0.005(2) 0.010(2)

loop_
_atom_type_symbol
_atom_type_description
_atom_type_scat_dispersion_real
_atom_type_scat_dispersion_imag
_atom_type_scat_source
C C 0.0033 0.0016 'International Tables Vol C Tables 4.2.6.8 and 6.1.1.4'
H H 0 0 'International Tables Vol C Tables 4.2.6.8 and 6.1.1.4'
N N 0.0061 0.0033 'International Tables Vol C Tables 4.2.6.8 and 6.1.1.4'
O O 0.0106 0.006 'International Tables Vol C Tables 4.2.6.8 and 6.1.1.4'
Cl Cl 0.1484 0.1585 'International Tables Vol C Tables 4.2.6.8 and 6.1.1.4'
Cu Cu 0.3201 1.2651 'International Tables Vol C Tables 4.2.6.8 and 6.1.1.4'

loop_
_geom_angle_atom_site_label_1
_geom_angle_atom_site_label_2
_geom_angle_atom_site_label_3
_geom_angle
_geom_angle_site_symmetry_1
_geom_angle_site_symmetry_3
_geom_angle_publ_flag
C5 C2 C4 113.5(4) . . ?
C3' C2 C5' 111.3(14) . . ?
C3' C2 C4' 110.0(13) . . ?
C5' C2 C4' 103.9(14) . . ?
C5 C2 C3 110.9(4) . . ?
C4 C2 C3 112.8(4) . . ?
C5 C2 C1 105.8(3) . . ?
C4 C2 C1 106.4(3) . . ?
C3' C2 C1 109.2(7) . . ?
C5' C2 C1 111.0(7) . . ?
C4' C2 C1 111.3(8) . . ?
C3 C2 C1 106.9(4) . . ?
N3 C3 C2 114.5(4) . . ?
N1 C4 C2 114.2(4) . . ?
N2 C5 C2 114.9(4) . . ?
N3 C6 C9 113.0(4) . . ?
N1 C7 C10 113.6(4) . . ?
N2 C8 C11 112.0(4) . . ?
C12 C9 C6 112.8(6) . . ?
C12 C9 C15 105.7(4) . . ?
C6 C9 C15 107.5(4) . . ?
C13 C10 C7 111.4(5) . . ?
C13 C10 C16 105.0(4) . . ?
C7 C10 C16 109.4(4) . . ?
C8 C11 C14 112.3(5) . . ?
C8 C11 C17 106.8(3) . . ?
C14 C11 C17 108.4(4) . . ?
N6 C12 C9 114.0(4) . . ?
N4 C13 C10 114.3(4) . . ?
N5 C14 C11 115.1(4) . . ?
N5 C18 C21 115.6(3) . . ?
N6 C19 C21 112.7(3) . . ?
N4 C20 C21 114.4(3) . . ?
C19' C21 C18' 118.0(16) . . ?
C19' C21 C20' 107.0(17) . . ?
C18' C21 C20' 112.2(18) . . ?
C20 C21 C18 111.9(4) . . ?
C19' C21 C22 109.1(6) . . ?
C20 C21 C22 108.4(3) . . ?
C18' C21 C22 106.7(6) . . ?
C20' C21 C22 102.6(4) . . ?
C18 C21 C22 107.9(3) . . ?
C20 C21 C19 109.9(4) . . ?
C18 C21 C19 110.1(4) . . ?
C22 C21 C19 108.5(3) . . ?
N3 C3' C2 115.5(6) . . ?
N1 C4' C2 114.6(6) . . ?
N2 C5' C2 115.0(6) . . ?
N3 C6' C9' 122.4(14) . . ?
N1 C7' C10' 128.4(14) . . ?
N2 C8' C11' 123.8(14) . . ?
C12' C9' C6' 107(2) . . ?
C12' C9' C15 105.5(9) . . ?
C6' C9' C15 100.9(7) . . ?
C13' C10' C7' 116(2) . . ?
C13' C10' C16 112.2(11) . . ?
C7' C10' C16 102.9(8) . . ?
C8' C11' C14' 110(3) . . ?
C8' C11' C17 98.9(6) . . ?
C14' C11' C17 105.4(9) . . ?
N6 C12' C9' 113.3(11) . . ?
N4 C13' C10' 106.7(10) . . ?
N5 C14' C11' 116.8(14) . . ?
N5 C18' C21 115.3(6) . . ?
N6 C19' C21 113.6(5) . . ?
N4 C20' C21 113.5(5) . . ?
C4' N1 C7' 114.0(13) . . ?
C7 N1 C4 107.9(4) . . ?
C7 N1 Cu1 119.3(3) . . ?
C4' N1 Cu1 108.8(10) . . ?
C7' N1 Cu1 109.7(12) . . ?
C4 N1 Cu1 114.7(3) . . ?
C5' N2 C8' 111.8(12) . . ?
C8 N2 C5 108.9(4) . . ?
C5' N2 Cu1 107.6(9) . . ?
C8 N2 Cu1 120.0(3) . . ?
C8' N2 Cu1 113.2(11) . . ?
C5 N2 Cu1 114.2(2) . . ?
C6 N3 C3 110.2(4) . . ?
C6' N3 C3' 106.7(12) . . ?
C6 N3 Cu1 120.9(3) . . ?
C6' N3 Cu1 119.1(11) . . ?
C3 N3 Cu1 112.2(3) . . ?
C3' N3 Cu1 107.2(9) . . ?
C13 N4 C20 112.2(4) . . ?
C13' N4 C20' 102.7(14) . . ?
C13 N4 Cu1 118.6(3) . . ?
C20 N4 Cu1 109.3(3) . . ?
C13' N4 Cu1 133.7(9) . . ?
C20' N4 Cu1 115.7(6) . . ?
C18 N5 C14 110.8(4) . . ?
C14' N5 C18' 105.7(17) . . ?
C18 N5 Cu1 114.1(3) . . ?
C14 N5 Cu1 118.0(3) . . ?
C14' N5 Cu1 124.0(13) . . ?
C18' N5 Cu1 117.0(7) . . ?
C12' N6 C19' 113.4(15) . . ?
C19 N6 C12 110.4(4) . . ?
C12' N6 Cu1 119.4(11) . . ?
C19 N6 Cu1 112.6(3) . . ?
C19' N6 Cu1 111.7(8) . . ?
C12 N6 Cu1 120.0(3) . . ?
N5 Cu1 N1 178.25(12) . . ?
N5 Cu1 N2 95.52(11) . . ?
N1 Cu1 N2 86.20(12) . . ?
N5 Cu1 N3 91.49(14) . . ?
N1 Cu1 N3 88.79(13) . . ?
N2 Cu1 N3 89.57(12) . . ?
N5 Cu1 N4 86.42(13) . . ?
N1 Cu1 N4 93.26(13) . . ?
N2 Cu1 N4 92.10(12) . . ?
N3 Cu1 N4 177.44(11) . . ?
N5 Cu1 N6 87.20(12) . . ?
N1 Cu1 N6 91.07(13) . . ?
N2 Cu1 N6 177.12(13) . . ?
N3 Cu1 N6 91.29(12) . . ?
N4 Cu1 N6 87.14(12) . . ?
O1 Cl1 O4 110.9(3) . . ?
O1 Cl1 O3 109.9(3) . . ?
O4 Cl1 O3 109.0(3) . . ?
O1 Cl1 O2 109.8(2) . . ?
O4 Cl1 O2 109.1(3) . . ?
O3 Cl1 O2 108.2(3) . . ?
O2' Cl1' O4' 109.5(5) . . ?
O2' Cl1' O1' 109.5(5) . . ?
O4' Cl1' O1' 109.5(5) . . ?
O2' Cl1' O3' 109.7(5) . . ?
O4' Cl1' O3' 109.2(5) . . ?
O1' Cl1' O3' 109.4(5) . . ?
O6# Cl2 O5# 111.0(4) . . ?
O5 Cl2 O7 111.0(4) . . ?
O6# Cl2 O7# 110.6(4) . . ?
O5# Cl2 O7# 111.0(4) . . ?
O5' Cl2 O6' 111.2(4) . . ?
O7" Cl2 O6" 110.9(4) . . ?
O5 Cl2 O6 111.0(4) . . ?
O7 Cl2 O6 110.4(4) . . ?
O5' Cl2 O7' 110.7(4) . . ?
O6' Cl2 O7' 110.1(4) . . ?
O7" Cl2 O8" 109.9(4) . . ?
O6" Cl2 O8" 109.3(4) . . ?

loop_
_geom_bond_atom_site_label_1
_geom_bond_atom_site_label_2
_geom_bond_distance
_geom_bond_site_symmetry_2
_geom_bond_publ_flag
C1 C2 1.552(6) . ?
C2 C5 1.517(4) . ?
C2 C4 1.521(4) . ?
C2 C3' 1.523(6) . ?
C2 C5' 1.525(6) . ?
C2 C4' 1.531(6) . ?
C2 C3 1.540(4) . ?
C3 N3 1.492(4) . ?
C4 N1 1.505(4) . ?
C5 N2 1.495(4) . ?
C6 N3 1.486(4) . ?
C6 C9 1.521(5) . ?
C7 N1 1.480(4) . ?
C7 C10 1.523(5) . ?
C8 N2 1.484(4) . ?
C8 C11 1.521(4) . ?
C9 C12 1.515(5) . ?
C9 C15 1.542(5) . ?
C10 C13 1.518(5) . ?
C10 C16 1.547(5) . ?
C11 C14 1.526(4) . ?
C11 C17 1.536(4) . ?
C12 N6 1.496(4) . ?
C13 N4 1.486(4) . ?
C14 N5 1.487(4) . ?
C15 C9' 1.546(7) . ?
C16 C10' 1.544(7) . ?
C17 C11' 1.546(7) . ?
C18 N5 1.482(4) . ?
C18 C21 1.529(4) . ?
C19 N6 1.486(4) . ?
C19 C21 1.541(4) . ?
C20 N4 1.486(4) . ?
C20 C21 1.521(4) . ?
C21 C19' 1.521(6) . ?
C21 C18' 1.525(6) . ?
C21 C20' 1.528(6) . ?
C21 C22 1.538(6) . ?
C3' N3 1.492(6) . ?
C4' N1 1.488(6) . ?
C5' N2 1.483(6) . ?
C6' N3 1.489(6) . ?
C6' C9' 1.524(6) . ?
C7' N1 1.493(6) . ?
C7' C10' 1.524(6) . ?
C8' N2 1.490(6) . ?
C8' C11' 1.522(6) . ?
C9' C12' 1.522(6) . ?
C10' C13' 1.521(6) . ?
C11' C14' 1.523(6) . ?
C12' N6 1.483(6) . ?
C13' N4 1.487(6) . ?
C14' N5 1.489(6) . ?
C18' N5 1.491(6) . ?
C19' N6 1.491(6) . ?
C20' N4 1.494(6) . ?
N1 Cu1 2.088(3) . ?
N2 Cu1 2.194(4) . ?
N3 Cu1 2.198(4) . ?
N4 Cu1 2.224(4) . ?
N5 Cu1 2.075(3) . ?
N6 Cu1 2.231(4) . ?
Cl1 O1 1.393(3) . ?
Cl1 O4 1.401(3) . ?
Cl1 O3 1.407(3) . ?
Cl1 O2 1.413(3) . ?
Cl1' O2' 1.399(5) . ?
Cl1' O4' 1.401(5) . ?
Cl1' O1' 1.401(5) . ?
Cl1' O3' 1.401(5) . ?
O1' O9 1.39(3) . ?
Cl2 O5 1.388(4) . ?
Cl2 O5' 1.389(4) . ?
Cl2 O6# 1.391(4) . ?
Cl2 O5# 1.393(4) . ?
Cl2 O7 1.394(4) . ?
Cl2 O7" 1.394(5) . ?
Cl2 O7# 1.396(4) . ?
Cl2 O6' 1.395(4) . ?
Cl2 O6" 1.398(5) . ?
Cl2 O6 1.401(4) . ?
Cl2 O7' 1.399(4) . ?
Cl2 O8" 1.409(5) . ?
